data_2104076
loop_
_publ_author_name
'van der Lee, A.'
'Rolland, M.'
'Marat, X.'
'Virieux, D.'
'Volle, J.-N.'
'Pirat, J.-L.'

_publ_section_title
;
 Structure-directing weak phosphoryl
 <i>X</i>H&#x00B7;&#x00B7;&#x00B7;O=P (<i>X</i> = C, N) hydrogen bonds
 in cyclic oxazaphospholidines and oxazaphosphinanes
;
_journal_coeditor_code GP5020
_journal_issue 2
_journal_name_full 'Acta Crystallographica Section B'
_journal_page_first 196
_journal_page_last 205
_journal_paper_doi 10.1107/S0108768107061770
_journal_volume 64
_journal_year 2008
_chemical_formula_moiety 'C22 H28 N1 O3 P1'
_chemical_formula_sum 'C22 H28 N O3 P'
_chemical_formula_weight 385.44
_chemical_name_systematic
;
(2R,4R,5S)-3-tert-butyl-2-[(1R)-1-methyl-2-oxo-
propyl]-4,5-diphenyl-[1,3,2]-oxazaphospholidine2-oxide
;
_space_group_IT_number 14
_symmetry_cell_setting monoclinic
_symmetry_space_group_name_Hall '-P 2ybc'
_symmetry_space_group_name_H-M 'P 1 21/c 1'
_atom_sites_solution_hydrogens geom
_atom_sites_solution_primary direct
_audit_creation_method CRYSTALS_ver_12.84
_cell_angle_alpha 90
_cell_angle_beta 111.48(3)
_cell_angle_gamma 90
_cell_formula_units_Z 4
_cell_length_a 12.109(3)
_cell_length_b 14.047(3)
_cell_length_c 13.206(6)
_cell_measurement_reflns_used 25
_cell_measurement_temperature 175
_cell_measurement_theta_max 11
_cell_measurement_theta_min 6
_cell_volume 2090.3(12)
_computing_cell_refinement 'Enraf-Nonius (1989)'
_computing_data_collection 'Enraf-Nonius (1989)'
_computing_data_reduction
;
XCAD4 (Harms, K. \& Wocadlo, S., 1995)
;
_computing_molecular_graphics 'CAMERON (Watkin et al., 1996)'
_computing_publication_material 'CRYSTALS (Betteridge et al., 2003)'
_computing_structure_refinement 'CRYSTALS (Betteridge et al., 2003)'
_computing_structure_solution 'SIR92 (Altomare et al., 1994)'
_diffrn_ambient_temperature 175
_diffrn_measured_fraction_theta_full 0.999
_diffrn_measured_fraction_theta_max 0.999
_diffrn_measurement_device_type 'Enraf-Nonius CAD4'
_diffrn_measurement_method \w/2\q
_diffrn_radiation_monochromator graphite
_diffrn_radiation_type 'Mo K\a'
_diffrn_radiation_wavelength 0.71073
_diffrn_reflns_av_R_equivalents 0.018
_diffrn_reflns_limit_h_max 12
_diffrn_reflns_limit_h_min 0
_diffrn_reflns_limit_k_max 14
_diffrn_reflns_limit_k_min 0
_diffrn_reflns_limit_l_max 12
_diffrn_reflns_limit_l_min -13
_diffrn_reflns_number 2836
_diffrn_reflns_theta_full 21.972
_diffrn_reflns_theta_max 21.972
_diffrn_reflns_theta_min 2.202
_diffrn_standards_decay_% 0.50
_diffrn_standards_interval_time 60
_diffrn_standards_number 3
_exptl_absorpt_coefficient_mu 0.153
_exptl_absorpt_correction_T_max 0.92
_exptl_absorpt_correction_T_min 0.84
_exptl_absorpt_correction_type psi-scan
_exptl_crystal_colour 'translucent pale white'
_exptl_crystal_density_diffrn 1.225
_exptl_crystal_description needle
_exptl_crystal_F_000 824
_exptl_crystal_size_max 0.50
_exptl_crystal_size_mid 0.06
_exptl_crystal_size_min 0.04
_refine_diff_density_max 0.44
_refine_diff_density_min -0.30
_refine_ls_extinction_method None
_refine_ls_goodness_of_fit_ref 1.1400
_refine_ls_hydrogen_treatment constr
_refine_ls_matrix_type full
_refine_ls_number_parameters 244
_refine_ls_number_reflns 1019
_refine_ls_number_restraints 0
_refine_ls_R_factor_all 0.2123
_refine_ls_R_factor_gt 0.0599
_refine_ls_shift/su_max 0.005833
_refine_ls_structure_factor_coef F
_refine_ls_weighting_details
;
 Method, part 1, Chebychev polynomial, (Watkin, 1994, Prince, 1982)
 [weight] = 1.0/[A~0~*T~0~(x)+A~1~*T~1~(x) ... +A~n-1~]*T~n-1~(x)]
 where A~i~ are the Chebychev coefficients listed below and x= Fcalc/Fmax
 Method = Robust Weighting (Prince, 1982)
 W = [weight] * [1-(deltaF/6*sigmaF)^2^]^2^
 A~i~ are:
 1.36 0.232 0.960
;
_refine_ls_weighting_scheme calc
_refine_ls_wR_factor_all 0.1340
_refine_ls_wR_factor_gt 0.0649
_refine_ls_wR_factor_ref 0.0649
_reflns_number_gt 1019
_reflns_number_total 2561
_reflns_threshold_expression I>2.0\s(I)
_cod_data_source_file gp5020.cif
_cod_data_source_block V
_cod_depositor_comments
;
The following automatic conversions were performed:
'_symmetry_cell_setting' value 'Monoclinic' changed to 'monoclinic'
according to '/home/saulius/struct/CIF-dictionaries/cif_core.dic'
dictionary named 'cif_core.dic' version 2.4.1 from 2010-06-29.

Automatic conversion script
Id: cif_fix_enum 1527 2010-12-29 10:47:43Z saulius 

The following automatic conversions were performed:

'_symmetry_cell_setting' value 'Monoclinic' changed to 'monoclinic'
according to /home/saulius/struct/CIF-dictionaries/cif_core.dic
dictionary named 'cif_core.dic' version 2.4.1 from 2010-06-29.

Automatic conversion script
Id: cif_fix_values 1715 2011-07-08 13:25:40Z adriana 
;
_cod_original_sg_symbol_H-M 'P 1 21/c 1 '
_cod_original_formula_sum 'C22 H28 N1 O3 P1'
_cod_database_code 2104076

loop_
_symmetry_equiv_pos_as_xyz
x,y,z
-x,-y,-z
-x,y+1/2,-z+1/2
x,-y+1/2,z+1/2

loop_
_atom_site_type_symbol
_atom_site_label
_atom_site_fract_x
_atom_site_fract_y
_atom_site_fract_z
_atom_site_U_iso_or_equiv
_atom_site_adp_type
_atom_site_occupancy
O O1 0.1346(5) 0.2809(4) 0.3581(4) 0.0391 Uani 1.0000
P P2 0.1103(2) 0.16993(18) 0.3591(2) 0.0407 Uani 1.0000
N N3 0.1662(6) 0.1411(4) 0.2664(5) 0.0409 Uani 1.0000
C C4 0.2351(7) 0.2219(6) 0.2473(6) 0.0371 Uani 1.0000
C C5 0.1687(8) 0.3096(6) 0.2692(6) 0.0359 Uani 1.0000
O O6 0.1603(5) 0.1267(4) 0.4669(5) 0.0571 Uani 1.0000
C C7 0.1780(9) 0.0419(7) 0.2290(8) 0.0532 Uani 1.0000
C C8 0.2793(16) -0.0080(9) 0.3124(14) 0.1773 Uani 1.0000
C C9 0.188(2) 0.0466(9) 0.1231(14) 0.1943 Uani 1.0000
C C10 0.0692(14) -0.0156(8) 0.2208(13) 0.1206 Uani 1.0000
C C11 -0.0519(8) 0.1583(6) 0.3063(7) 0.0445 Uani 1.0000
C C12 -0.1133(8) 0.2097(7) 0.1988(7) 0.0626 Uani 1.0000
C C13 -0.0941(8) 0.1913(8) 0.3973(8) 0.0528 Uani 1.0000
O O14 -0.1316(6) 0.2721(6) 0.3943(7) 0.0813 Uani 1.0000
C C15 -0.0911(9) 0.1221(7) 0.4827(8) 0.0560 Uani 1.0000
C C16 0.3657(8) 0.2233(6) 0.3119(7) 0.0402 Uani 1.0000
C C17 0.4442(9) 0.2519(6) 0.2630(8) 0.0490 Uani 1.0000
C C18 0.5637(10) 0.2615(7) 0.3213(10) 0.0594 Uani 1.0000
C C19 0.6091(10) 0.2415(7) 0.4306(10) 0.0652 Uani 1.0000
C C20 0.5333(10) 0.2100(8) 0.4789(9) 0.0662 Uani 1.0000
C C21 0.4142(9) 0.2006(5) 0.4235(8) 0.0450 Uani 1.0000
C C22 0.2429(8) 0.3995(6) 0.2968(7) 0.0403 Uani 1.0000
C C23 0.2729(8) 0.4428(6) 0.2180(8) 0.0484 Uani 1.0000
C C24 0.3450(8) 0.5227(7) 0.2434(8) 0.0521 Uani 1.0000
C C25 0.3845(8) 0.5608(7) 0.3463(9) 0.0564 Uani 1.0000
C C26 0.3548(9) 0.5180(7) 0.4250(8) 0.0609 Uani 1.0000
C C27 0.2825(8) 0.4371(7) 0.4003(9) 0.0536 Uani 1.0000
H H28 0.3550 0.0276 0.3192 0.1674 Uiso 1.0000
H H29 0.2878 -0.0748 0.2848 0.1674 Uiso 1.0000
H H30 0.2699 -0.0117 0.3815 0.1674 Uiso 1.0000
H H31 0.2617 0.0855 0.1303 0.2534 Uiso 1.0000
H H32 0.1976 -0.0181 0.0962 0.2534 Uiso 1.0000
H H33 0.1176 0.0789 0.0704 0.2534 Uiso 1.0000
H H34 0.0721 -0.0830 0.1943 0.1491 Uiso 1.0000
H H35 -0.0042 0.0157 0.1640 0.1491 Uiso 1.0000
H H36 0.0560 -0.0183 0.2908 0.1491 Uiso 1.0000
H H37 -0.0828 0.1901 0.1414 0.0704 Uiso 1.0000
H H38 -0.0944 0.2820 0.2126 0.0704 Uiso 1.0000
H H39 -0.2011 0.2034 0.1716 0.0704 Uiso 1.0000
H H40 -0.0775 0.0880 0.2839 0.0608 Uiso 1.0000
H H44 0.0975 0.3268 0.1988 0.0520 Uiso 1.0000
H H45 0.2376 0.2170 0.1722 0.0492 Uiso 1.0000
H H46 0.3579 0.1768 0.4609 0.0504 Uiso 1.0000
H H47 0.5683 0.1906 0.5612 0.0794 Uiso 1.0000
H H48 0.6974 0.2543 0.4748 0.0826 Uiso 1.0000
H H49 0.6210 0.2808 0.2818 0.0699 Uiso 1.0000
H H50 0.4109 0.2663 0.1817 0.0638 Uiso 1.0000
H H51 0.2447 0.4147 0.1401 0.0540 Uiso 1.0000
H H52 0.3670 0.5561 0.1824 0.0606 Uiso 1.0000
H H53 0.4404 0.6173 0.3652 0.0683 Uiso 1.0000
H H54 0.3835 0.5462 0.5005 0.0635 Uiso 1.0000
H H55 0.2624 0.4041 0.4600 0.0613 Uiso 1.0000
H H43 -0.1375 0.0600 0.4475 0.0500 Uiso 1.0000
H H41 -0.1055 0.1545 0.5436 0.0500 Uiso 1.0000
H H42 -0.0070 0.1012 0.5207 0.0749 Uiso 1.0000

loop_
_atom_site_aniso_label
_atom_site_aniso_U_11
_atom_site_aniso_U_22
_atom_site_aniso_U_33
_atom_site_aniso_U_12
_atom_site_aniso_U_13
_atom_site_aniso_U_23
O1 0.041(4) 0.038(4) 0.042(3) -0.005(3) 0.019(3) -0.006(3)
P2 0.0485(17) 0.0396(16) 0.0353(15) 0.0072(14) 0.0170(12) 0.0023(13)
N3 0.064(5) 0.029(5) 0.041(4) -0.010(4) 0.032(4) -0.010(4)
C4 0.047(6) 0.035(5) 0.032(5) -0.003(5) 0.018(5) -0.011(4)
C5 0.043(6) 0.040(6) 0.020(5) -0.013(4) 0.006(4) 0.002(4)
O6 0.054(4) 0.078(5) 0.040(4) 0.020(3) 0.018(3) 0.014(3)
C7 0.070(7) 0.038(6) 0.069(7) -0.003(5) 0.047(6) -0.007(5)
C8 0.223(19) 0.059(9) 0.175(17) 0.070(11) -0.015(15) -0.048(10)
C9 0.44(3) 0.052(8) 0.193(17) -0.088(14) 0.24(2) -0.072(10)
C10 0.201(16) 0.050(8) 0.171(14) -0.029(9) 0.138(13) -0.038(9)
C11 0.054(6) 0.036(6) 0.050(6) -0.026(5) 0.027(5) -0.009(5)
C12 0.045(6) 0.076(8) 0.055(7) -0.019(6) 0.005(5) 0.015(6)
C13 0.038(6) 0.053(7) 0.068(8) -0.010(5) 0.020(6) 0.003(5)
O14 0.091(6) 0.050(5) 0.132(7) 0.010(5) 0.075(6) 0.020(5)
C15 0.063(7) 0.059(7) 0.055(6) -0.009(5) 0.033(6) 0.000(5)
C16 0.046(6) 0.032(5) 0.053(6) 0.007(5) 0.030(5) -0.002(5)
C17 0.045(7) 0.044(7) 0.053(6) 0.002(4) 0.012(5) -0.009(5)
C18 0.056(8) 0.060(7) 0.075(8) 0.007(5) 0.040(7) -0.004(6)
C19 0.052(8) 0.061(8) 0.076(9) 0.015(6) 0.016(7) -0.018(7)
C20 0.044(8) 0.085(9) 0.064(7) 0.011(6) 0.012(6) -0.020(6)
C21 0.058(8) 0.041(6) 0.042(6) 0.009(5) 0.025(5) 0.008(5)
C22 0.051(6) 0.045(6) 0.020(5) 0.011(5) 0.007(5) 0.006(5)
C23 0.060(7) 0.036(6) 0.043(6) -0.009(5) 0.011(5) -0.008(5)
C24 0.055(7) 0.049(7) 0.050(7) 0.007(5) 0.017(5) 0.003(6)
C25 0.052(7) 0.041(6) 0.074(8) -0.014(5) 0.021(6) 0.001(6)
C26 0.072(8) 0.053(7) 0.044(6) -0.017(6) 0.004(6) -0.015(5)
C27 0.060(7) 0.051(7) 0.061(7) -0.006(6) 0.036(6) -0.003(6)

loop_
_atom_type_symbol
_atom_type_scat_dispersion_real
_atom_type_scat_dispersion_imag
_atom_type_scat_source
C 0.0033 0.0016 'International Tables Vol C 4.2.6.8 and 6.1.1.4'
H 0.0000 0.0000 'International Tables Vol C 4.2.6.8 and 6.1.1.4'
N 0.0061 0.0033 'International Tables Vol C 4.2.6.8 and 6.1.1.4'
O 0.0106 0.0060 'International Tables Vol C 4.2.6.8 and 6.1.1.4'
P 0.0900 0.0950 'International Tables Vol C 4.2.6.8 and 6.1.1.4'

loop_
_geom_angle_atom_site_label_1
_geom_angle_atom_site_label_2
_geom_angle_atom_site_label_3
_geom_angle
_geom_angle_publ_flag
P2 O1 C5 113.1(5) yes
O1 P2 N3 96.1(3) yes
O1 P2 O6 113.9(4) yes
N3 P2 O6 119.0(4) yes
O1 P2 C11 105.1(4) yes
N3 P2 C11 111.6(4) yes
O6 P2 C11 109.7(4) yes
P2 N3 C4 110.3(5) yes
P2 N3 C7 125.8(5) yes
C4 N3 C7 121.8(6) yes
N3 C4 C5 102.3(6) yes
N3 C4 C16 117.1(8) yes
C5 C4 C16 113.2(7) yes
N3 C4 H45 109.7 no
C5 C4 H45 116.3 no
C16 C4 H45 99.0 no
C4 C5 O1 104.7(6) yes
C4 C5 C22 113.8(7) yes
O1 C5 C22 111.0(6) yes
C4 C5 H44 109.5 no
O1 C5 H44 113.9 no
C22 C5 H44 104.2 no
N3 C7 C8 110.1(9) yes
N3 C7 C9 109.1(8) yes
C8 C7 C9 113.5(12) yes
N3 C7 C10 109.5(7) yes
C8 C7 C10 105.2(11) yes
C9 C7 C10 109.4(12) yes
C7 C8 H28 107.8 no
C7 C8 H29 109.3 no
H28 C8 H29 106.0 no
C7 C8 H30 112.0 no
H28 C8 H30 111.0 no
H29 C8 H30 110.4 no
C7 C9 H31 108.2 no
C7 C9 H32 111.4 no
H31 C9 H32 107.7 no
C7 C9 H33 110.4 no
H31 C9 H33 108.5 no
H32 C9 H33 110.6 no
C7 C10 H34 112.5 no
C7 C10 H35 108.7 no
H34 C10 H35 106.1 no
C7 C10 H36 112.6 no
H34 C10 H36 108.8 no
H35 C10 H36 107.7 no
P2 C11 C12 113.7(6) yes
P2 C11 C13 106.9(6) yes
C12 C11 C13 113.4(8) yes
P2 C11 H40 110.9 no
C12 C11 H40 101.1 no
C13 C11 H40 110.9 no
C11 C12 H37 112.8 no
C11 C12 H38 107.4 no
H37 C12 H38 106.5 no
C11 C12 H39 112.8 no
H37 C12 H39 110.3 no
H38 C12 H39 106.7 no
C11 C13 O14 118.8(9) yes
C11 C13 C15 118.3(9) yes
O14 C13 C15 122.8(10) yes
C13 C15 H43 110.4 no
C13 C15 H41 110.7 no
H43 C15 H41 121.0 no
C13 C15 H42 108.1 no
H43 C15 H42 105.1 no
H41 C15 H42 100.1 no
C4 C16 C17 119.9(8) yes
C4 C16 C21 122.8(8) yes
C17 C16 C21 117.2(9) yes
C16 C17 C18 121.8(9) yes
C16 C17 H50 118.2 no
C18 C17 H50 120.0 no
C17 C18 C19 120.2(10) yes
C17 C18 H49 120.1 no
C19 C18 H49 119.6 no
C18 C19 C20 118.5(10) yes
C18 C19 H48 119.6 no
C20 C19 H48 121.8 no
C19 C20 C21 122.7(11) yes
C19 C20 H47 118.8 no
C21 C20 H47 118.5 no
C16 C21 C20 119.5(9) yes
C16 C21 H46 118.5 no
C20 C21 H46 122.0 no
C5 C22 C23 119.2(8) yes
C5 C22 C27 121.3(8) yes
C23 C22 C27 119.5(9) yes
C22 C23 C24 119.8(9) yes
C22 C23 H51 120.3 no
C24 C23 H51 119.9 no
C23 C24 C25 121.0(10) yes
C23 C24 H52 119.4 no
C25 C24 H52 119.5 no
C24 C25 C26 119.4(9) yes
C24 C25 H53 120.5 no
C26 C25 H53 120.0 no
C25 C26 C27 120.0(9) yes
C25 C26 H54 119.4 no
C27 C26 H54 120.6 no
C26 C27 C22 120.3(9) yes
C26 C27 H55 119.7 no
C22 C27 H55 119.9 no

loop_
_geom_bond_atom_site_label_1
_geom_bond_atom_site_label_2
_geom_bond_distance
_geom_bond_publ_flag
O1 P2 1.587(6) yes
O1 C5 1.437(9) yes
P2 N3 1.652(7) yes
P2 O6 1.459(6) yes
P2 C11 1.836(9) yes
N3 C4 1.484(10) yes
N3 C7 1.502(11) yes
C4 C5 1.554(11) yes
C4 C16 1.497(11) yes
C4 H45 1.006 no
C5 C22 1.515(11) yes
C5 H44 1.039 no
C7 C8 1.490(16) yes
C7 C9 1.448(15) yes
C7 C10 1.515(14) yes
C8 H28 1.019 no
C8 H29 1.026 no
C8 H30 0.962 no
C9 H31 1.024 no
C9 H32 0.999 no
C9 H33 0.988 no
C10 H34 1.015 no
C10 H35 1.028 no
C10 H36 0.993 no
C11 C12 1.522(11) yes
C11 C13 1.540(13) yes
C11 H40 1.044 no
C12 H37 0.996 no
C12 H38 1.042 no
C12 H39 0.994 no
C13 O14 1.218(10) yes
C13 C15 1.479(12) yes
C15 H43 1.050 no
C15 H41 0.994 no
C15 H42 1.000 no
C16 C17 1.389(11) yes
C16 C21 1.409(12) yes
C17 C18 1.374(13) yes
C17 H50 1.020 no
C18 C19 1.373(13) yes
C18 H49 1.045 no
C19 C20 1.368(13) yes
C19 H48 1.029 no
C20 C21 1.363(12) yes
C20 H47 1.049 no
C21 H46 1.034 no
C22 C23 1.365(11) yes
C22 C27 1.377(12) yes
C23 C24 1.386(12) yes
C23 H51 1.036 no
C24 C25 1.374(13) yes
C24 H52 1.047 no
C25 C26 1.357(13) yes
C25 H53 1.013 no
C26 C27 1.398(12) yes
C26 H54 1.009 no
C27 H55 1.019 no

loop_
_geom_hbond_atom_site_label_D
_geom_hbond_atom_site_label_H
_geom_hbond_atom_site_label_A
_geom_hbond_site_symmetry_A
_geom_hbond_distance_DH
_geom_hbond_distance_HA
_geom_hbond_distance_DA
_geom_hbond_angle_DHA
_geom_hbond_publ_flag
C23 H51 O6 4_554 1.0400 2.2100 3.240(12) 170.00 yes
C10 H34 O14 3_545 1.0100 2.5800 3.552(16) 161.00 yes
